data_7015888
loop_
_publ_author_name
'Matesanz, Ana I.'
'Hern\'andez, Carolina'
'Rodr\'iguez, Ana'
'Souza, Pilar'

_publ_section_title
;
 Novel bis(thiosemicarbazones) of the 3,5-diacetyl-1,2,4-triazol series
 and their platinum(ii) complexes: chemistry, antiproliferative
 activity and preliminary nephrotoxicity studies.
;
_journal_issue 21
_journal_name_full 'Dalton transactions (Cambridge, England : 2003)'
_journal_page_first 5738
_journal_page_last 5745
_journal_paper_doi 10.1039/c1dt10212e
_journal_volume 40
_journal_year 2011
_chemical_formula_moiety 'C44 H46 N18 Pt2 S4'
_chemical_formula_sum 'C44 H46 N18 Pt2 S4'
_chemical_formula_weight 1345.43
_chemical_name_systematic
;
?
;
_space_group_IT_number 2
_symmetry_cell_setting triclinic
_symmetry_space_group_name_Hall '-P 1'
_symmetry_space_group_name_H-M 'P -1'
_atom_sites_solution_hydrogens geom
_atom_sites_solution_primary direct
_atom_sites_solution_secondary difmap
_audit_creation_method SHELXL-97
_cell_angle_alpha 117.584(11)
_cell_angle_beta 97.032(17)
_cell_angle_gamma 105.311(18)
_cell_formula_units_Z 2
_cell_length_a 14.654(4)
_cell_length_b 16.423(8)
_cell_length_c 17.538(8)
_cell_measurement_reflns_used 3036
_cell_measurement_temperature 230(2)
_cell_measurement_theta_max 20.197
_cell_measurement_theta_min 2.484
_cell_volume 3457(3)
_computing_cell_refinement 'Bruker SAINT'
_computing_data_collection 'Bruker APEX'
_computing_data_reduction 'Bruker SAINT, SADABS, XPREP'
_computing_molecular_graphics 'Bruker SHELXTL'
_computing_publication_material 'Bruker SHELXTL'
_computing_structure_refinement 'SHELXL-97 (Sheldrick, 1997)'
_computing_structure_solution 'SHELXS-97 (Sheldrick, 1990)'
_diffrn_ambient_temperature 230(2)
_diffrn_measured_fraction_theta_full 0.979
_diffrn_measured_fraction_theta_max 0.979
_diffrn_measurement_device_type 'CCD area detector'
_diffrn_measurement_method 'phi scans'
_diffrn_radiation_monochromator graphite
_diffrn_radiation_source 'fine-focus sealed tube'
_diffrn_radiation_type MoK\a
_diffrn_radiation_wavelength 0.71073
_diffrn_reflns_av_R_equivalents 0.0391
_diffrn_reflns_av_sigmaI/netI 0.0904
_diffrn_reflns_limit_h_max 17
_diffrn_reflns_limit_h_min -18
_diffrn_reflns_limit_k_max 20
_diffrn_reflns_limit_k_min -16
_diffrn_reflns_limit_l_max 10
_diffrn_reflns_limit_l_min -21
_diffrn_reflns_number 21429
_diffrn_reflns_theta_full 26.27
_diffrn_reflns_theta_max 26.27
_diffrn_reflns_theta_min 1.50
_exptl_absorpt_coefficient_mu 4.201
_exptl_absorpt_correction_T_max 0.8174
_exptl_absorpt_correction_T_min 0.4871
_exptl_absorpt_correction_type multi-scan
_exptl_absorpt_process_details SADABS
_exptl_crystal_colour orange
_exptl_crystal_density_diffrn 1.292
_exptl_crystal_density_method 'not measured'
_exptl_crystal_description prism
_exptl_crystal_F_000 1312
_exptl_crystal_size_max 0.20
_exptl_crystal_size_mid 0.06
_exptl_crystal_size_min 0.05
_refine_diff_density_max 0.924
_refine_diff_density_min -0.677
_refine_diff_density_rms 0.177
_refine_ls_extinction_method none
_refine_ls_goodness_of_fit_ref 0.968
_refine_ls_hydrogen_treatment constr
_refine_ls_matrix_type full
_refine_ls_number_parameters 621
_refine_ls_number_reflns 13682
_refine_ls_number_restraints 432
_refine_ls_restrained_S_all 0.955
_refine_ls_R_factor_all 0.0775
_refine_ls_R_factor_gt 0.0518
_refine_ls_shift/su_max 0.077
_refine_ls_shift/su_mean 0.003
_refine_ls_structure_factor_coef Fsqd
_refine_ls_weighting_details 'calc w=1/[\s^2^(Fo^2^)+(0.0685P)^2^+0.0000P] where P=(Fo^2^+2Fc^2^)/3'
_refine_ls_weighting_scheme calc
_refine_ls_wR_factor_gt 0.1398
_refine_ls_wR_factor_ref 0.1508
_reflns_number_gt 8241
_reflns_number_total 13682
_reflns_threshold_expression >2sigma(I)
_cod_data_source_file c1dt10212e.txt
_cod_data_source_block fj85
_cod_original_cell_volume 3457(2)
_cod_original_sg_symbol_H-M P-1
_cod_database_code 7015888

loop_
_symmetry_equiv_pos_as_xyz
'x, y, z'
'-x, -y, -z'

loop_
_atom_site_label
_atom_site_type_symbol
_atom_site_fract_x
_atom_site_fract_y
_atom_site_fract_z
_atom_site_U_iso_or_equiv
_atom_site_adp_type
_atom_site_occupancy
_atom_site_symmetry_multiplicity
_atom_site_calc_flag
_atom_site_refinement_flags
_atom_site_disorder_assembly
_atom_site_disorder_group
Pt1 Pt 0.83021(3) 0.64299(2) 0.26155(2) 0.04443(12) Uani 1 1 d U . .
Pt2 Pt 1.18499(3) 0.59617(2) 0.48882(2) 0.04519(13) Uani 1 1 d U . .
S1 S 0.72384(19) 0.51664(19) 0.12588(15) 0.0599(7) Uani 1 1 d U . .
S2 S 1.30192(19) 0.71765(17) 0.62492(15) 0.0572(7) Uani 1 1 d U . .
S3 S 1.29252(19) 0.53019(19) 0.41962(17) 0.0635(7) Uani 1 1 d U . .
S4 S 0.71289(18) 0.70793(19) 0.31524(15) 0.0561(7) Uani 1 1 d U . .
N1 N 0.9325(5) 0.5863(5) 0.2138(4) 0.0434(17) Uani 1 1 d U . .
N2 N 0.9109(6) 0.5068(5) 0.1277(4) 0.0465(18) Uani 1 1 d U . .
N3 N 0.7819(6) 0.3931(5) -0.0037(5) 0.060(2) Uani 1 1 d U . .
H3 H 0.7201 0.3750 -0.0286 0.072 Uiso 1 1 calc R . .
N4 N 0.9536(5) 0.7411(5) 0.3675(4) 0.0453(18) Uani 1 1 d U . .
N5 N 0.9798(5) 0.8235(5) 0.4493(4) 0.0439(18) Uani 1 1 d U . .
N6 N 1.1123(5) 0.7744(5) 0.4295(4) 0.0471(18) Uani 1 1 d U . .
N7 N 1.1935(6) 0.9215(5) 0.6353(4) 0.058(2) Uani 1 1 d U . .
N8 N 1.2265(6) 0.8415(5) 0.6027(4) 0.057(2) Uani 1 1 d U . .
H8 H 1.2186 0.8056 0.5461 0.068 Uiso 1 1 calc R . .
N9 N 1.2944(6) 0.8887(5) 0.7500(5) 0.059(2) Uani 1 1 d U . .
H9 H 1.2874 0.9440 0.7651 0.071 Uiso 1 1 calc R . .
N10 N 1.0800(6) 0.4890(5) 0.3727(4) 0.0452(18) Uani 1 1 d U . .
N11 N 1.1015(5) 0.4166(5) 0.2994(4) 0.0470(19) Uani 1 1 d U . .
N12 N 1.2342(6) 0.3709(5) 0.2576(4) 0.054(2) Uani 1 1 d U . .
H12 H 1.2965 0.3841 0.2744 0.065 Uiso 1 1 calc R . .
N13 N 1.0617(5) 0.6249(5) 0.5188(4) 0.0454(18) Uani 1 1 d U . .
N14 N 1.0378(5) 0.6943(5) 0.5831(4) 0.0437(18) Uani 1 1 d U . .
N15 N 0.9040(5) 0.5998(5) 0.4569(4) 0.0416(17) Uani 1 1 d U . .
N16 N 0.8219(5) 0.7634(5) 0.5589(4) 0.0461(18) Uani 1 1 d U . .
N17 N 0.7882(5) 0.7113(5) 0.4636(4) 0.0493(19) Uani 1 1 d U . .
H17 H 0.7987 0.6586 0.4301 0.059 Uiso 1 1 calc R . .
N18 N 0.7115(6) 0.8208(5) 0.4863(5) 0.060(2) Uani 1 1 d U . .
H18 H 0.7259 0.8380 0.5420 0.072 Uiso 1 1 calc R . .
C1 C 0.8173(7) 0.4731(7) 0.0835(6) 0.055(2) Uani 1 1 d U . .
C2 C 0.8317(8) 0.3358(6) -0.0590(6) 0.052(2) Uani 1 1 d U . .
C3 C 0.7698(8) 0.2557(7) -0.1435(6) 0.064(3) Uani 1 1 d U . .
H3A H 0.7025 0.2440 -0.1568 0.077 Uiso 1 1 calc R . .
C4 C 0.8040(9) 0.1947(8) -0.2063(8) 0.077(3) Uani 1 1 d U . .
H4 H 0.7614 0.1448 -0.2625 0.093 Uiso 1 1 calc R . .
C5 C 0.9039(10) 0.2079(7) -0.1856(7) 0.072(3) Uani 1 1 d U . .
C6 C 0.9674(8) 0.2892(8) -0.0988(8) 0.076(3) Uani 1 1 d U . .
H6 H 1.0341 0.2990 -0.0839 0.091 Uiso 1 1 calc R . .
C7 C 0.9304(8) 0.3553(8) -0.0350(7) 0.071(3) Uani 1 1 d U . .
H7 H 0.9719 0.4089 0.0202 0.085 Uiso 1 1 calc R . .
C8 C 0.9619(11) 0.1430(8) -0.2436(8) 0.116(5) Uani 1 1 d U . .
H8A H 1.0310 0.1823 -0.2228 0.174 Uiso 1 1 calc R . .
H8B H 0.9367 0.1210 -0.3057 0.174 Uiso 1 1 calc R . .
H8C H 0.9528 0.0868 -0.2368 0.174 Uiso 1 1 calc R . .
C9 C 1.0232(7) 0.6282(6) 0.2692(5) 0.044(2) Uani 1 1 d U . .
C10 C 1.1095(7) 0.5964(7) 0.2443(6) 0.059(3) Uani 1 1 d U . .
H10A H 1.0950 0.5298 0.2307 0.088 Uiso 1 1 calc R . .
H10B H 1.1682 0.6393 0.2939 0.088 Uiso 1 1 calc R . .
H10C H 1.1196 0.6002 0.1928 0.088 Uiso 1 1 calc R . .
C11 C 1.0335(7) 0.7135(6) 0.3563(5) 0.044(2) Uani 1 1 d U . .
C12 C 1.0751(7) 0.8399(6) 0.4849(5) 0.043(2) Uani 1 1 d U . .
C13 C 1.1249(7) 0.9195(6) 0.5801(6) 0.051(2) Uani 1 1 d U . .
C14 C 1.0888(8) 1.0040(6) 0.6177(6) 0.073(3) Uani 1 1 d U . .
H14A H 1.0273 0.9833 0.6297 0.110 Uiso 1 1 calc R . .
H14B H 1.0793 1.0243 0.5751 0.110 Uiso 1 1 calc R . .
H14C H 1.1368 1.0582 0.6725 0.110 Uiso 1 1 calc R . .
C15 C 1.2712(7) 0.8219(6) 0.6622(6) 0.048(2) Uani 1 1 d U . .
C16 C 1.3297(7) 0.8734(7) 0.8188(6) 0.061(3) Uani 1 1 d DU . .
C17 C 1.4259(9) 0.8845(8) 0.8472(8) 0.110(5) Uani 1 1 d DU . .
H17A H 1.4721 0.9029 0.8207 0.132 Uiso 1 1 calc R . .
C18 C 1.4551(12) 0.8676(10) 0.9182(9) 0.160(8) Uani 1 1 d DU . .
H18A H 1.5207 0.8753 0.9359 0.192 Uiso 1 1 calc R . .
C19 C 1.3926(11) 0.8411(11) 0.9616(9) 0.111(5) Uani 1 1 d DU . .
C20 C 1.3003(11) 0.8280(10) 0.9332(8) 0.107(5) Uani 1 1 d DU . .
H20 H 1.2554 0.8048 0.9582 0.129 Uiso 1 1 calc R . .
C21 C 1.2640(8) 0.8471(8) 0.8661(8) 0.091(4) Uani 1 1 d DU . .
H21 H 1.1989 0.8428 0.8529 0.110 Uiso 1 1 calc R . .
C22 C 1.4246(12) 0.8234(10) 1.0315(9) 0.146(7) Uani 1 1 d DU . .
H22A H 1.3691 0.8019 1.0505 0.218 Uiso 1 1 calc R . .
H22B H 1.4732 0.8832 1.0815 0.218 Uiso 1 1 calc R . .
H22C H 1.4528 0.7733 1.0091 0.218 Uiso 1 1 calc R . .
C23 C 1.1965(7) 0.4322(6) 0.3185(6) 0.050(2) Uani 1 1 d U . .
C24 C 1.1804(7) 0.2871(7) 0.1684(6) 0.052(2) Uani 1 1 d U . .
C25 C 1.0842(7) 0.2599(7) 0.1252(6) 0.064(3) Uani 1 1 d U . .
H25 H 1.0472 0.2958 0.1546 0.076 Uiso 1 1 calc R . .
C26 C 1.0388(9) 0.1775(8) 0.0357(6) 0.081(3) Uani 1 1 d U . .
H26 H 0.9749 0.1637 0.0054 0.097 Uiso 1 1 calc R . .
C27 C 1.0927(10) 0.1159(8) -0.0076(8) 0.079(3) Uani 1 1 d U . .
C28 C 1.1900(10) 0.1457(8) 0.0391(7) 0.084(4) Uani 1 1 d U . .
H28 H 1.2268 0.1080 0.0122 0.101 Uiso 1 1 calc R . .
C29 C 1.2352(8) 0.2292(7) 0.1241(6) 0.064(3) Uani 1 1 d U . .
H29 H 1.3014 0.2474 0.1521 0.077 Uiso 1 1 calc R . .
C30 C 1.0423(10) 0.0245(8) -0.1024(7) 0.107(5) Uani 1 1 d U . .
H30A H 1.0913 0.0106 -0.1329 0.161 Uiso 1 1 calc R . .
H30B H 0.9960 0.0369 -0.1354 0.161 Uiso 1 1 calc R . .
H30C H 1.0081 -0.0311 -0.0981 0.161 Uiso 1 1 calc R . .
C31 C 0.9885(6) 0.4890(6) 0.3639(5) 0.040(2) Uani 1 1 d U . .
C32 C 0.9034(6) 0.4140(6) 0.2820(6) 0.054(2) Uani 1 1 d U . .
H32A H 0.9271 0.3913 0.2301 0.081 Uiso 1 1 calc R . .
H32B H 0.8568 0.4434 0.2752 0.081 Uiso 1 1 calc R . .
H32C H 0.8718 0.3592 0.2884 0.081 Uiso 1 1 calc R . .
C33 C 0.9435(7) 0.6775(6) 0.5440(5) 0.043(2) Uani 1 1 d U . .
C34 C 0.9802(7) 0.5669(6) 0.4421(6) 0.046(2) Uani 1 1 d U . .
C35 C 0.8924(7) 0.7466(6) 0.5945(5) 0.047(2) Uani 1 1 d U . .
C36 C 0.9344(7) 0.8100(7) 0.6959(5) 0.061(3) Uani 1 1 d U . .
H36A H 0.8951 0.8489 0.7202 0.092 Uiso 1 1 calc R . .
H36B H 1.0011 0.8529 0.7112 0.092 Uiso 1 1 calc R . .
H36C H 0.9334 0.7684 0.7204 0.092 Uiso 1 1 calc R . .
C37 C 0.7383(6) 0.7516(6) 0.4301(5) 0.047(2) Uani 1 1 d U . .
C38 C 0.6576(8) 0.8701(8) 0.4572(6) 0.060(3) Uani 1 1 d U . .
C39 C 0.6950(9) 0.9723(8) 0.4975(7) 0.073(3) Uani 1 1 d U . .
H39 H 0.7565 1.0069 0.5400 0.088 Uiso 1 1 calc R . .
C40 C 0.6500(10) 1.0233(10) 0.4799(9) 0.095(4) Uani 1 1 d U . .
H40 H 0.6783 1.0917 0.5093 0.114 Uiso 1 1 calc R . .
C41 C 0.5567(11) 0.9705(11) 0.4146(9) 0.088(4) Uani 1 1 d U . .
C42 C 0.5118(9) 0.8687(10) 0.3739(8) 0.082(3) Uani 1 1 d U . .
H42 H 0.4499 0.8346 0.3320 0.098 Uiso 1 1 calc R . .
C43 C 0.5633(9) 0.8184(9) 0.3983(8) 0.086(4) Uani 1 1 d U . .
H43 H 0.5338 0.7510 0.3748 0.103 Uiso 1 1 calc R . .
C44 C 0.5006(10) 1.0322(10) 0.3822(9) 0.116(5) Uani 1 1 d U . .
H44A H 0.5026 1.0155 0.3224 0.174 Uiso 1 1 calc R . .
H44B H 0.5343 1.1019 0.4225 0.174 Uiso 1 1 calc R . .
H44C H 0.4331 1.0140 0.3833 0.174 Uiso 1 1 calc R . .

loop_
_atom_site_aniso_label
_atom_site_aniso_U_11
_atom_site_aniso_U_22
_atom_site_aniso_U_33
_atom_site_aniso_U_23
_atom_site_aniso_U_13
_atom_site_aniso_U_12
Pt1 0.0481(2) 0.0466(2) 0.0371(2) 0.01668(17) 0.01213(16) 0.02458(18)
Pt2 0.0475(2) 0.0394(2) 0.0431(2) 0.01483(17) 0.00852(17) 0.02216(18)
S1 0.0502(15) 0.0663(16) 0.0429(13) 0.0108(12) 0.0088(11) 0.0273(13)
S2 0.0594(16) 0.0452(14) 0.0494(13) 0.0118(11) -0.0025(12) 0.0260(12)
S3 0.0518(16) 0.0572(16) 0.0569(15) 0.0078(12) 0.0086(12) 0.0289(13)
S4 0.0562(16) 0.0675(16) 0.0439(13) 0.0204(12) 0.0133(11) 0.0381(14)
N1 0.050(5) 0.047(4) 0.046(4) 0.027(4) 0.016(4) 0.028(4)
N2 0.061(5) 0.038(4) 0.030(4) 0.007(3) 0.011(4) 0.024(4)
N3 0.050(5) 0.063(5) 0.047(5) 0.015(4) 0.006(4) 0.021(4)
N4 0.047(5) 0.042(4) 0.045(4) 0.020(4) 0.010(3) 0.018(4)
N5 0.050(5) 0.033(4) 0.038(4) 0.010(3) 0.007(3) 0.015(4)
N6 0.058(5) 0.045(4) 0.038(4) 0.018(3) 0.013(4) 0.024(4)
N7 0.071(6) 0.049(5) 0.037(4) 0.008(4) 0.004(4) 0.032(4)
N8 0.072(6) 0.059(5) 0.030(4) 0.012(4) 0.010(4) 0.036(5)
N9 0.071(6) 0.041(4) 0.050(5) 0.013(4) 0.009(4) 0.022(4)
N10 0.064(5) 0.034(4) 0.044(4) 0.023(3) 0.019(4) 0.019(4)
N11 0.036(4) 0.046(4) 0.047(4) 0.012(4) 0.013(3) 0.020(4)
N12 0.055(5) 0.039(4) 0.041(4) 0.001(4) 0.009(4) 0.016(4)
N13 0.054(5) 0.041(4) 0.041(4) 0.018(3) 0.014(4) 0.021(4)
N14 0.053(5) 0.045(4) 0.033(4) 0.014(3) 0.013(3) 0.028(4)
N15 0.041(4) 0.045(4) 0.048(4) 0.028(4) 0.015(3) 0.021(4)
N16 0.055(5) 0.049(4) 0.045(4) 0.026(4) 0.019(4) 0.029(4)
N17 0.059(5) 0.047(4) 0.038(4) 0.010(3) 0.018(4) 0.036(4)
N18 0.082(6) 0.059(5) 0.043(4) 0.014(4) 0.022(4) 0.053(5)
C1 0.061(7) 0.047(6) 0.040(5) 0.015(4) 0.006(5) 0.015(5)
C2 0.073(7) 0.037(5) 0.041(5) 0.013(4) 0.025(5) 0.023(5)
C3 0.067(7) 0.066(7) 0.057(6) 0.026(6) 0.017(5) 0.030(6)
C4 0.068(8) 0.074(8) 0.072(8) 0.023(6) 0.023(6) 0.026(7)
C5 0.138(11) 0.036(5) 0.060(7) 0.028(5) 0.053(7) 0.039(7)
C6 0.058(7) 0.068(7) 0.091(8) 0.032(7) 0.025(6) 0.025(6)
C7 0.065(8) 0.074(7) 0.054(6) 0.013(5) 0.013(5) 0.039(6)
C8 0.205(16) 0.072(8) 0.077(8) 0.028(7) 0.094(10) 0.056(10)
C9 0.054(6) 0.048(5) 0.044(5) 0.027(4) 0.022(4) 0.030(5)
C10 0.058(6) 0.082(7) 0.051(5) 0.033(5) 0.023(5) 0.046(6)
C11 0.063(6) 0.039(5) 0.034(4) 0.017(4) 0.014(4) 0.029(5)
C12 0.060(6) 0.034(5) 0.032(4) 0.014(4) 0.007(4) 0.022(4)
C13 0.062(6) 0.034(5) 0.052(5) 0.021(4) 0.007(5) 0.016(5)
C14 0.094(9) 0.035(5) 0.062(7) 0.007(5) 0.015(6) 0.022(6)
C15 0.060(6) 0.045(5) 0.043(5) 0.022(4) 0.017(4) 0.027(5)
C16 0.056(7) 0.065(7) 0.044(5) 0.019(5) -0.003(5) 0.023(6)
C17 0.060(9) 0.150(13) 0.129(12) 0.092(11) 0.029(8) 0.015(9)
C18 0.114(14) 0.208(19) 0.162(16) 0.133(15) -0.042(12) 0.031(13)
C19 0.093(12) 0.144(13) 0.101(11) 0.084(10) 0.006(9) 0.022(10)
C20 0.118(12) 0.128(12) 0.060(8) 0.061(8) 0.005(8) 0.006(10)
C21 0.060(8) 0.087(9) 0.097(9) 0.028(8) 0.023(7) 0.021(7)
C22 0.169(16) 0.149(14) 0.108(11) 0.089(11) -0.026(10) 0.028(12)
C23 0.068(7) 0.052(6) 0.044(5) 0.029(5) 0.023(5) 0.029(5)
C24 0.047(6) 0.056(6) 0.046(5) 0.025(5) 0.010(5) 0.013(5)
C25 0.059(7) 0.069(7) 0.047(6) 0.017(5) 0.016(5) 0.024(6)
C26 0.082(8) 0.073(8) 0.043(6) 0.005(5) 0.006(6) 0.015(7)
C27 0.095(10) 0.064(7) 0.072(8) 0.030(6) 0.024(7) 0.030(7)
C28 0.114(11) 0.071(8) 0.057(7) 0.017(6) 0.040(7) 0.042(8)
C29 0.083(8) 0.058(6) 0.051(6) 0.021(5) 0.030(6) 0.036(6)
C30 0.144(12) 0.077(8) 0.048(7) 0.001(6) 0.038(7) 0.018(8)
C31 0.046(5) 0.039(5) 0.040(5) 0.018(4) 0.014(4) 0.025(4)
C32 0.049(6) 0.039(5) 0.057(6) 0.015(4) 0.008(5) 0.014(5)
C33 0.052(6) 0.039(5) 0.036(5) 0.019(4) 0.019(4) 0.013(4)
C34 0.053(6) 0.047(5) 0.046(5) 0.024(4) 0.012(4) 0.030(5)
C35 0.060(6) 0.054(6) 0.034(5) 0.023(4) 0.020(4) 0.027(5)
C36 0.074(7) 0.057(6) 0.042(5) 0.012(5) 0.012(5) 0.038(6)
C37 0.042(5) 0.051(5) 0.044(5) 0.018(4) 0.011(4) 0.026(5)
C38 0.057(7) 0.065(7) 0.055(6) 0.021(5) 0.016(5) 0.037(6)
C39 0.092(9) 0.082(8) 0.088(8) 0.059(7) 0.038(7) 0.061(7)
C40 0.100(11) 0.096(10) 0.107(10) 0.047(8) 0.058(9) 0.059(9)
C41 0.095(10) 0.120(11) 0.109(10) 0.078(10) 0.063(9) 0.072(10)
C42 0.078(9) 0.098(10) 0.084(8) 0.052(8) 0.016(7) 0.045(8)
C43 0.075(9) 0.083(8) 0.099(9) 0.032(7) 0.027(7) 0.056(7)
C44 0.146(13) 0.162(13) 0.129(11) 0.105(11) 0.065(10) 0.115(12)

loop_
_atom_type_symbol
_atom_type_description
_atom_type_scat_dispersion_real
_atom_type_scat_dispersion_imag
_atom_type_scat_source
C C 0.0033 0.0016 'International Tables Vol C Tables 4.2.6.8 and 6.1.1.4'
H H 0.0000 0.0000 'International Tables Vol C Tables 4.2.6.8 and 6.1.1.4'
N N 0.0061 0.0033 'International Tables Vol C Tables 4.2.6.8 and 6.1.1.4'
S S 0.1246 0.1234 'International Tables Vol C Tables 4.2.6.8 and 6.1.1.4'
Pt Pt -1.7033 8.3905 'International Tables Vol C Tables 4.2.6.8 and 6.1.1.4'

loop_
_geom_angle_atom_site_label_1
_geom_angle_atom_site_label_2
_geom_angle_atom_site_label_3
_geom_angle
_geom_angle_site_symmetry_1
_geom_angle_site_symmetry_3
_geom_angle_publ_flag
N1 Pt1 N4 79.9(3) . . ?
N1 Pt1 S1 84.2(2) . . ?
N4 Pt1 S1 164.0(2) . . ?
N1 Pt1 S4 179.59(19) . . ?
N4 Pt1 S4 100.4(2) . . ?
S1 Pt1 S4 95.60(9) . . ?
N10 Pt2 N13 79.6(3) . . ?
N10 Pt2 S3 85.1(2) . . ?
N13 Pt2 S3 164.6(2) . . ?
N10 Pt2 S2 177.9(2) . . ?
N13 Pt2 S2 99.0(2) . . ?
S3 Pt2 S2 96.30(9) . . ?
C1 S1 Pt1 94.6(3) . . ?
C15 S2 Pt2 106.8(3) . . ?
C23 S3 Pt2 93.9(3) . . ?
C37 S4 Pt1 108.9(3) . . ?
C9 N1 N2 119.9(7) . . ?
C9 N1 Pt1 117.2(5) . . ?
N2 N1 Pt1 122.9(5) . . ?
C1 N2 N1 111.5(7) . . ?
C1 N3 C2 130.4(8) . . ?
C1 N3 H3 114.8 . . ?
C2 N3 H3 114.8 . . ?
N5 N4 C11 108.6(6) . . ?
N5 N4 Pt1 139.1(6) . . ?
C11 N4 Pt1 112.1(5) . . ?
N4 N5 C12 103.4(6) . . ?
C11 N6 C12 101.5(7) . . ?
C13 N7 N8 117.6(7) . . ?
C15 N8 N7 119.2(7) . . ?
C15 N8 H8 120.4 . . ?
N7 N8 H8 120.4 . . ?
C15 N9 C16 123.8(7) . . ?
C15 N9 H9 118.1 . . ?
C16 N9 H9 118.1 . . ?
C31 N10 N11 119.4(7) . . ?
C31 N10 Pt2 118.0(5) . . ?
N11 N10 Pt2 122.5(5) . . ?
C23 N11 N10 110.6(7) . . ?
C23 N12 C24 127.2(8) . . ?
C23 N12 H12 116.4 . . ?
C24 N12 H12 116.4 . . ?
N14 N13 C34 108.5(7) . . ?
N14 N13 Pt2 139.4(6) . . ?
C34 N13 Pt2 110.3(5) . . ?
N13 N14 C33 104.4(6) . . ?
C34 N15 C33 102.0(7) . . ?
C35 N16 N17 117.0(6) . . ?
C37 N17 N16 114.3(6) . . ?
C37 N17 H17 122.8 . . ?
N16 N17 H17 122.8 . . ?
C37 N18 C38 122.0(7) . . ?
C37 N18 H18 119.0 . . ?
C38 N18 H18 119.0 . . ?
N2 C1 N3 119.7(8) . . ?
N2 C1 S1 126.7(7) . . ?
N3 C1 S1 113.6(7) . . ?
C7 C2 C3 121.3(9) . . ?
C7 C2 N3 124.5(8) . . ?
C3 C2 N3 114.2(9) . . ?
C4 C3 C2 122.8(10) . . ?
C4 C3 H3A 118.6 . . ?
C2 C3 H3A 118.6 . . ?
C3 C4 C5 119.3(11) . . ?
C3 C4 H4 120.3 . . ?
C5 C4 H4 120.3 . . ?
C4 C5 C6 117.9(9) . . ?
C4 C5 C8 129.7(11) . . ?
C6 C5 C8 112.3(11) . . ?
C7 C6 C5 121.8(10) . . ?
C7 C6 H6 119.1 . . ?
C5 C6 H6 119.1 . . ?
C2 C7 C6 116.8(9) . . ?
C2 C7 H7 121.6 . . ?
C6 C7 H7 121.6 . . ?
C5 C8 H8A 109.5 . . ?
C5 C8 H8B 109.5 . . ?
H8A C8 H8B 109.5 . . ?
C5 C8 H8C 109.5 . . ?
H8A C8 H8C 109.5 . . ?
H8B C8 H8C 109.5 . . ?
N1 C9 C11 112.4(7) . . ?
N1 C9 C10 124.4(7) . . ?
C11 C9 C10 123.1(8) . . ?
C9 C10 H10A 109.5 . . ?
C9 C10 H10B 109.5 . . ?
H10A C10 H10B 109.5 . . ?
C9 C10 H10C 109.5 . . ?
H10A C10 H10C 109.5 . . ?
H10B C10 H10C 109.5 . . ?
N6 C11 N4 111.6(7) . . ?
N6 C11 C9 130.5(8) . . ?
N4 C11 C9 117.8(7) . . ?
N5 C12 N6 114.8(7) . . ?
N5 C12 C13 118.2(7) . . ?
N6 C12 C13 126.8(8) . . ?
N7 C13 C12 126.4(8) . . ?
N7 C13 C14 116.3(8) . . ?
C12 C13 C14 117.2(7) . . ?
C13 C14 H14A 109.5 . . ?
C13 C14 H14B 109.5 . . ?
H14A C14 H14B 109.5 . . ?
C13 C14 H14C 109.5 . . ?
H14A C14 H14C 109.5 . . ?
H14B C14 H14C 109.5 . . ?
N8 C15 N9 117.5(7) . . ?
N8 C15 S2 121.0(6) . . ?
N9 C15 S2 121.4(6) . . ?
C17 C16 C21 115.9(9) . . ?
C17 C16 N9 123.6(10) . . ?
C21 C16 N9 120.4(9) . . ?
C18 C17 C16 119.6(11) . . ?
C18 C17 H17A 120.2 . . ?
C16 C17 H17A 120.2 . . ?
C19 C18 C17 124.4(13) . . ?
C19 C18 H18A 117.8 . . ?
C17 C18 H18A 117.8 . . ?
C18 C19 C20 116.2(12) . . ?
C18 C19 C22 122.5(14) . . ?
C20 C19 C22 121.2(15) . . ?
C21 C20 C19 124.2(12) . . ?
C21 C20 H20 117.9 . . ?
C19 C20 H20 117.9 . . ?
C20 C21 C16 119.5(10) . . ?
C20 C21 H21 120.3 . . ?
C16 C21 H21 120.2 . . ?
C19 C22 H22A 109.5 . . ?
C19 C22 H22B 109.5 . . ?
H22A C22 H22B 109.5 . . ?
C19 C22 H22C 109.5 . . ?
H22A C22 H22C 109.5 . . ?
H22B C22 H22C 109.5 . . ?
N11 C23 N12 120.7(8) . . ?
N11 C23 S3 127.8(7) . . ?
N12 C23 S3 111.5(7) . . ?
C25 C24 C29 118.7(9) . . ?
C25 C24 N12 125.9(8) . . ?
C29 C24 N12 115.3(8) . . ?
C24 C25 C26 121.6(9) . . ?
C24 C25 H25 119.2 . . ?
C26 C25 H25 119.2 . . ?
C25 C26 C27 119.6(10) . . ?
C25 C26 H26 120.2 . . ?
C27 C26 H26 120.2 . . ?
C28 C27 C26 116.7(10) . . ?
C28 C27 C30 123.6(11) . . ?
C26 C27 C30 119.7(11) . . ?
C27 C28 C29 123.1(11) . . ?
C27 C28 H28 118.5 . . ?
C29 C28 H28 118.5 . . ?
C28 C29 C24 120.1(10) . . ?
C28 C29 H29 120.0 . . ?
C24 C29 H29 120.0 . . ?
C27 C30 H30A 109.5 . . ?
C27 C30 H30B 109.5 . . ?
H30A C30 H30B 109.5 . . ?
C27 C30 H30C 109.5 . . ?
H30A C30 H30C 109.5 . . ?
H30B C30 H30C 109.5 . . ?
N10 C31 C34 112.2(7) . . ?
N10 C31 C32 123.9(7) . . ?
C34 C31 C32 123.9(8) . . ?
C31 C32 H32A 109.5 . . ?
C31 C32 H32B 109.5 . . ?
H32A C32 H32B 109.5 . . ?
C31 C32 H32C 109.5 . . ?
H32A C32 H32C 109.5 . . ?
H32B C32 H32C 109.5 . . ?
N14 C33 N15 114.9(7) . . ?
N14 C33 C35 120.0(7) . . ?
N15 C33 C35 125.0(8) . . ?
N15 C34 N13 110.2(7) . . ?
N15 C34 C31 130.8(8) . . ?
N13 C34 C31 118.9(7) . . ?
N16 C35 C36 116.4(7) . . ?
N16 C35 C33 126.2(7) . . ?
C36 C35 C33 117.1(7) . . ?
C35 C36 H36A 109.5 . . ?
C35 C36 H36B 109.5 . . ?
H36A C36 H36B 109.5 . . ?
C35 C36 H36C 109.5 . . ?
H36A C36 H36C 109.5 . . ?
H36B C36 H36C 109.5 . . ?
N18 C37 N17 117.4(8) . . ?
N18 C37 S4 124.2(7) . . ?
N17 C37 S4 118.4(6) . . ?
C39 C38 C43 118.1(10) . . ?
C39 C38 N18 120.3(9) . . ?
C43 C38 N18 121.1(10) . . ?
C40 C39 C38 124.9(12) . . ?
C40 C39 H39 117.6 . . ?
C38 C39 H39 117.6 . . ?
C39 C40 C41 117.6(13) . . ?
C39 C40 H40 121.2 . . ?
C41 C40 H40 121.2 . . ?
C42 C41 C40 121.3(11) . . ?
C42 C41 C44 119.4(12) . . ?
C40 C41 C44 119.3(13) . . ?
C41 C42 C43 118.1(11) . . ?
C41 C42 H42 121.0 . . ?
C43 C42 H42 121.0 . . ?
C38 C43 C42 119.8(11) . . ?
C38 C43 H43 120.1 . . ?
C42 C43 H43 120.1 . . ?
C41 C44 H44A 109.5 . . ?
C41 C44 H44B 109.5 . . ?
H44A C44 H44B 109.5 . . ?
C41 C44 H44C 109.5 . . ?
H44A C44 H44C 109.5 . . ?
H44B C44 H44C 109.5 . . ?

loop_
_geom_bond_atom_site_label_1
_geom_bond_atom_site_label_2
_geom_bond_distance
_geom_bond_site_symmetry_2
_geom_bond_publ_flag
Pt1 N1 2.034(7) . ?
Pt1 N4 2.046(7) . ?
Pt1 S1 2.282(3) . ?
Pt1 S4 2.327(2) . ?
Pt2 N10 2.023(7) . ?
Pt2 N13 2.054(7) . ?
Pt2 S3 2.298(2) . ?
Pt2 S2 2.323(2) . ?
S1 C1 1.792(10) . ?
S2 C15 1.733(8) . ?
S3 C23 1.807(10) . ?
S4 C37 1.745(9) . ?
N1 C9 1.328(10) . ?
N1 N2 1.387(8) . ?
N2 C1 1.315(11) . ?
N3 C1 1.385(10) . ?
N3 C2 1.433(11) . ?
N3 H3 0.8600 . ?
N4 N5 1.352(8) . ?
N4 C11 1.367(10) . ?
N5 C12 1.358(10) . ?
N6 C11 1.348(10) . ?
N6 C12 1.368(10) . ?
N7 C13 1.290(10) . ?
N7 N8 1.411(9) . ?
N8 C15 1.371(10) . ?
N8 H8 0.8600 . ?
N9 C15 1.342(10) . ?
N9 C16 1.408(11) . ?
N9 H9 0.8600 . ?
N10 C31 1.331(10) . ?
N10 N11 1.431(9) . ?
N11 C23 1.317(11) . ?
N12 C23 1.379(10) . ?
N12 C24 1.447(10) . ?
N12 H12 0.8600 . ?
N13 N14 1.345(8) . ?
N13 C34 1.402(10) . ?
N14 C33 1.359(10) . ?
N15 C34 1.366(10) . ?
N15 C33 1.372(10) . ?
N16 C35 1.298(10) . ?
N16 N17 1.420(8) . ?
N17 C37 1.353(10) . ?
N17 H17 0.8600 . ?
N18 C37 1.308(9) . ?
N18 C38 1.471(11) . ?
N18 H18 0.8600 . ?
C2 C7 1.361(13) . ?
C2 C3 1.408(12) . ?
C3 C4 1.360(13) . ?
C3 H3A 0.9300 . ?
C4 C5 1.396(15) . ?
C4 H4 0.9300 . ?
C5 C6 1.443(14) . ?
C5 C8 1.606(14) . ?
C6 C7 1.436(13) . ?
C6 H6 0.9300 . ?
C7 H7 0.9300 . ?
C8 H8A 0.9600 . ?
C8 H8B 0.9600 . ?
C8 H8C 0.9600 . ?
C9 C11 1.473(11) . ?
C9 C10 1.528(11) . ?
C10 H10A 0.9600 . ?
C10 H10B 0.9600 . ?
C10 H10C 0.9600 . ?
C12 C13 1.485(11) . ?
C13 C14 1.506(11) . ?
C14 H14A 0.9600 . ?
C14 H14B 0.9600 . ?
C14 H14C 0.9600 . ?
C16 C17 1.371(13) . ?
C16 C21 1.451(13) . ?
C17 C18 1.436(14) . ?
C17 H17A 0.9300 . ?
C18 C19 1.368(17) . ?
C18 H18A 0.9300 . ?
C19 C20 1.306(15) . ?
C19 C22 1.437(16) . ?
C20 C21 1.429(16) . ?
C20 H20 0.9300 . ?
C21 H21 0.9300 . ?
C22 H22A 0.9600 . ?
C22 H22B 0.9600 . ?
C22 H22C 0.9600 . ?
C24 C25 1.362(12) . ?
C24 C29 1.422(12) . ?
C25 C26 1.428(12) . ?
C25 H25 0.9300 . ?
C26 C27 1.442(14) . ?
C26 H26 0.9300 . ?
C27 C28 1.384(16) . ?
C27 C30 1.538(14) . ?
C28 C29 1.389(13) . ?
C28 H28 0.9300 . ?
C29 H29 0.9300 . ?
C30 H30A 0.9600 . ?
C30 H30B 0.9600 . ?
C30 H30C 0.9600 . ?
C31 C34 1.425(11) . ?
C31 C32 1.498(11) . ?
C32 H32A 0.9600 . ?
C32 H32B 0.9600 . ?
C32 H32C 0.9600 . ?
C33 C35 1.522(11) . ?
C35 C36 1.517(11) . ?
C36 H36A 0.9600 . ?
C36 H36B 0.9600 . ?
C36 H36C 0.9600 . ?
C38 C39 1.391(13) . ?
C38 C43 1.384(14) . ?
C39 C40 1.308(14) . ?
C39 H39 0.9300 . ?
C40 C41 1.416(16) . ?
C40 H40 0.9300 . ?
C41 C42 1.393(16) . ?
C41 C44 1.698(15) . ?
C42 C43 1.418(14) . ?
C42 H42 0.9300 . ?
C43 H43 0.9300 . ?
C44 H44A 0.9600 . ?
C44 H44B 0.9600 . ?
C44 H44C 0.9600 . ?

loop_
_platon_squeeze_void_nr
_platon_squeeze_void_average_x
_platon_squeeze_void_average_y
_platon_squeeze_void_average_z
_platon_squeeze_void_volume
_platon_squeeze_void_count_electrons
_platon_squeeze_void_content
1 0.500 0.500 0.186 1128 548 ' '
